data_4502456
loop_
_publ_author_name
'Takata, Noriyuki'
'Takano, Ryusuke'
'Uekusa, Hidehiro'
'Hayashi, Yoshiki'
'Terada, Katsuhide'

_publ_section_title
;
 A Spironolactone&#x2212;Saccharin 1:1 Cocrystal Hemihydrate
;
_journal_issue 5
_journal_name_full 'Crystal Growth &amp; Design'
_journal_page_first 2116
_journal_paper_doi 10.1021/cg901242q
_journal_volume 10
_journal_year 2010
_chemical_formula_moiety 'C24 H32 O4 S, C7 H5 N O3 S'
_chemical_formula_sum 'C31 H37 N O7 S2'
_chemical_formula_weight 599.76
_chemical_name_common 'spironolactone saccharin 1:1 cocrystal'
_chemical_name_systematic
;
7a-Acetylthio-3-oxo-17a-pregn-4-ene-21,17- carbolactone 1,1-Dioxo-1,2-benzothiazol-3-one
;
_space_group_IT_number 5
_symmetry_cell_setting monoclinic
_symmetry_Int_Tables_number 5
_symmetry_space_group_name_Hall 'C 2y'
_symmetry_space_group_name_H-M 'C 1 2 1'
_audit_creation_method 'by CrystalStructure 3.8'
_cell_angle_alpha 90.0000
_cell_angle_beta 121.6035(10)
_cell_angle_gamma 90.0000
_cell_formula_units_Z 4
_cell_length_a 25.3887(6)
_cell_length_b 6.42688(13)
_cell_length_c 22.1104(5)
_cell_measurement_reflns_used 6097
_cell_measurement_temperature 298.2
_cell_measurement_theta_max 67.8
_cell_measurement_theta_min 3.5
_cell_volume 3072.71(12)
_computing_cell_refinement PROCESS-AUTO
_computing_data_collection PROCESS-AUTO
_computing_data_reduction CrystalStructure
_computing_publication_material 'CrystalStructure 3.8'
_computing_structure_refinement SHELXL
_computing_structure_solution SIR2004
_diffrn_detector_area_resol_mean 10.00
_diffrn_measured_fraction_theta_full 0.998
_diffrn_measured_fraction_theta_max 0.998
_diffrn_measurement_device_type 'Rigaku RAXIS-RAPID'
_diffrn_measurement_method \w
_diffrn_radiation_type 'Cu K\a'
_diffrn_radiation_wavelength 1.54187
_diffrn_reflns_av_R_equivalents 0.047
_diffrn_reflns_limit_h_max 30
_diffrn_reflns_limit_h_min -30
_diffrn_reflns_limit_k_max 7
_diffrn_reflns_limit_k_min -7
_diffrn_reflns_limit_l_max 26
_diffrn_reflns_limit_l_min -25
_diffrn_reflns_number 16753
_diffrn_reflns_theta_full 68.14
_diffrn_reflns_theta_max 68.14
_exptl_absorpt_coefficient_mu 1.960
_exptl_absorpt_correction_T_max 0.925
_exptl_absorpt_correction_T_min 0.768
_exptl_absorpt_correction_type multi-scan
_exptl_absorpt_process_details
;
    Higashi, T. (1995). Program for Absorption Correction.
    Rigaku Corporation, Tokyo, Japan.
;
_exptl_crystal_colour colorless
_exptl_crystal_density_diffrn 1.296
_exptl_crystal_density_method 'not measured'
_exptl_crystal_description needle
_exptl_crystal_F_000 1272.00
_exptl_crystal_size_max 0.21
_exptl_crystal_size_mid 0.05
_exptl_crystal_size_min 0.04
_refine_diff_density_max 0.35
_refine_diff_density_min -0.41
_refine_ls_abs_structure_details 'Flack, H. D. (1983), Acta Cryst. A39, 876-881.  2256 Friedel Pairs'
_refine_ls_abs_structure_Flack -0.01(4)
_refine_ls_extinction_coef 0.00093(7)
_refine_ls_extinction_method SHELXL
_refine_ls_goodness_of_fit_ref 1.018
_refine_ls_hydrogen_treatment refall
_refine_ls_number_parameters 372
_refine_ls_number_reflns 5337
_refine_ls_R_factor_gt 0.0633
_refine_ls_shift/su_max 0.0010
_refine_ls_structure_factor_coef Fsqd
_refine_ls_weighting_details 'w = 1/[\s^2^(Fo^2^)+(0.0200P)^2^+15.0000P] where P=(Fo^2^+2Fc^2^)/3'
_refine_ls_weighting_scheme calc
_refine_ls_wR_factor_ref 0.1776
_reflns_number_gt 2572
_reflns_number_total 5337
_reflns_threshold_expression F^2^>2.0\s(F^2^)
_cod_data_source_file cg901242q_si_003.cif
_cod_data_source_block SPI_SAC_cocrystal_dehydrate
_cod_original_cell_volume 3072.71(11)
_cod_original_formula_sum 'C31 H37 N O7 S2 '
_cod_database_code 4502456

loop_
_symmetry_equiv_pos_site_id
_symmetry_equiv_pos_as_xyz
1 +X,+Y,+Z
2 -X,+Y,-Z
3 1/2+X,1/2+Y,+Z
4 1/2-X,1/2+Y,-Z

loop_
_atom_site_label
_atom_site_type_symbol
_atom_site_fract_x
_atom_site_fract_y
_atom_site_fract_z
_atom_site_U_iso_or_equiv
_atom_site_adp_type
_atom_site_occupancy
_atom_site_symmetry_multiplicity
_atom_site_calc_flag
_atom_site_refinement_flags
S(1) S 0.70148(10) 0.0811(3) 0.19589(10) 0.0810(6) Uani 1.00 1 d .
S(2) S 0.97966(9) 0.5065(3) 0.18609(11) 0.0736(5) Uani 1.00 1 d .
O(1) O 0.6114(2) 0.4569(10) 0.4976(3) 0.097(2) Uani 1.00 1 d .
O(2) O 0.6502(2) 0.5248(8) 0.4290(2) 0.0668(13) Uani 1.00 1 d .
O(3) O 0.6135(4) 0.2529(16) 0.0810(3) 0.184(4) Uani 1.00 1 d .
O(4) O 0.9567(2) -0.0600(9) 0.2720(3) 0.0868(17) Uani 1.00 1 d .
O(5) O 1.0212(2) 0.6059(10) 0.1698(3) 0.100(2) Uani 1.00 1 d .
O(6) O 1.0051(2) 0.4248(9) 0.2567(2) 0.0858(17) Uani 1.00 1 d .
O(7) O 0.8161(2) 0.6795(12) 0.0929(3) 0.112(2) Uani 1.00 1 d .
N(1) N 0.9212(2) 0.6574(10) 0.1664(3) 0.0749(19) Uani 1.00 1 d .
C(1) C 0.9155(3) 0.2199(13) 0.3810(3) 0.069(2) Uani 1.00 1 d .
C(2) C 0.9623(3) 0.1717(13) 0.3591(4) 0.075(2) Uani 1.00 1 d .
C(3) C 0.9307(3) 0.0762(14) 0.2877(4) 0.075(2) Uani 1.00 1 d .
C(4) C 0.8699(3) 0.1540(13) 0.2350(4) 0.075(2) Uani 1.00 1 d .
C(5) C 0.8386(3) 0.2873(12) 0.2515(4) 0.066(2) Uani 1.00 1 d .
C(6) C 0.7783(3) 0.3809(14) 0.1943(3) 0.075(2) Uani 1.00 1 d .
C(7) C 0.7265(3) 0.3537(13) 0.2088(4) 0.068(2) Uani 1.00 1 d .
C(8) C 0.7463(2) 0.4345(12) 0.2828(3) 0.0601(18) Uani 1.00 1 d .
C(9) C 0.8070(2) 0.3332(12) 0.3396(3) 0.0567(17) Uani 1.00 1 d .
C(10) C 0.8613(3) 0.3611(12) 0.3267(3) 0.0603(18) Uani 1.00 1 d .
C(11) C 0.8255(2) 0.4007(12) 0.4155(3) 0.0622(19) Uani 1.00 1 d .
C(12) C 0.7729(2) 0.3620(12) 0.4297(3) 0.0628(19) Uani 1.00 1 d .
C(13) C 0.7141(2) 0.4790(11) 0.3746(3) 0.0550(17) Uani 1.00 1 d .
C(14) C 0.6962(2) 0.4070(11) 0.3002(3) 0.0550(17) Uani 1.00 1 d .
C(15) C 0.6321(2) 0.4987(13) 0.2514(3) 0.070(2) Uani 1.00 1 d .
C(16) C 0.6027(2) 0.5096(13) 0.2979(3) 0.069(2) Uani 1.00 1 d .
C(17) C 0.6533(3) 0.4236(12) 0.3705(3) 0.0610(18) Uani 1.00 1 d .
C(18) C 0.7256(3) 0.7154(12) 0.3860(4) 0.075(2) Uani 1.00 1 d .
C(19) C 0.8833(3) 0.5886(13) 0.3352(4) 0.084(2) Uani 1.00 1 d .
C(20) C 0.6415(3) 0.1932(12) 0.3782(3) 0.0648(19) Uani 1.00 1 d .
C(21) C 0.5995(3) 0.2046(13) 0.4089(3) 0.069(2) Uani 1.00 1 d .
C(22) C 0.6192(3) 0.4014(14) 0.4511(4) 0.073(2) Uani 1.00 1 d .
C(23) C 0.6337(4) 0.090(2) 0.1135(4) 0.104(3) Uani 1.00 1 d .
C(24) C 0.5976(4) -0.102(2) 0.0880(5) 0.124(4) Uani 1.00 1 d .
C(25) C 0.8277(4) 0.2758(19) 0.0285(4) 0.105(3) Uani 1.00 1 d .
C(26) C 0.8458(5) 0.089(2) 0.0120(5) 0.119(4) Uani 1.00 1 d .
C(27) C 0.9065(5) 0.0253(18) 0.0488(4) 0.109(3) Uani 1.00 1 d .
C(28) C 0.9522(4) 0.1419(13) 0.1043(4) 0.082(2) Uani 1.00 1 d .
C(29) C 0.9339(3) 0.3292(14) 0.1211(3) 0.069(2) Uani 1.00 1 d .
C(30) C 0.8732(3) 0.3933(15) 0.0848(3) 0.072(2) Uani 1.00 1 d .
C(31) C 0.8645(3) 0.5876(16) 0.1120(4) 0.078(2) Uani 1.00 1 d .
H(1) H 0.9367 0.2882 0.4269 0.083 Uiso 1.00 1 c R
H(2) H 0.8986 0.0901 0.3860 0.083 Uiso 1.00 1 c R
H(3) H 0.9827 0.2991 0.3588 0.091 Uiso 1.00 1 c R
H(4) H 0.9937 0.0773 0.3932 0.091 Uiso 1.00 1 c R
H(5) H 0.8519 0.1100 0.1881 0.090 Uiso 1.00 1 c R
H(6) H 0.7662 0.3162 0.1492 0.090 Uiso 1.00 1 c R
H(7) H 0.7843 0.5282 0.1903 0.090 Uiso 1.00 1 c R
H(8) H 0.6913 0.4377 0.1740 0.082 Uiso 1.00 1 c R
H(9) H 0.7540 0.5841 0.2834 0.072 Uiso 1.00 1 c R
H(10) H 0.7989 0.1834 0.3368 0.068 Uiso 1.00 1 c R
H(11) H 0.8619 0.3239 0.4499 0.075 Uiso 1.00 1 c R
H(12) H 0.8359 0.5475 0.4216 0.075 Uiso 1.00 1 c R
H(13) H 0.7643 0.2142 0.4271 0.075 Uiso 1.00 1 c R
H(14) H 0.7856 0.4097 0.4771 0.075 Uiso 1.00 1 c R
H(15) H 0.6898 0.2564 0.2997 0.066 Uiso 1.00 1 c R
H(16) H 0.6078 0.4103 0.2103 0.084 Uiso 1.00 1 c R
H(17) H 0.6350 0.6363 0.2353 0.084 Uiso 1.00 1 c R
H(18) H 0.5923 0.6518 0.3022 0.083 Uiso 1.00 1 c R
H(19) H 0.5656 0.4250 0.2777 0.083 Uiso 1.00 1 c R
H(20) H 0.6998 0.7865 0.3418 0.089 Uiso 1.00 1 c R
H(21) H 0.7682 0.7446 0.4030 0.089 Uiso 1.00 1 c R
H(22) H 0.7158 0.7622 0.4202 0.089 Uiso 1.00 1 c R
H(23) H 0.8605 0.6582 0.2902 0.101 Uiso 1.00 1 c R
H(24) H 0.9266 0.5914 0.3518 0.101 Uiso 1.00 1 c R
H(25) H 0.8764 0.6578 0.3689 0.101 Uiso 1.00 1 c R
H(26) H 0.6799 0.1214 0.4103 0.078 Uiso 1.00 1 c R
H(27) H 0.6210 0.1232 0.3326 0.078 Uiso 1.00 1 c R
H(28) H 0.5563 0.2106 0.3714 0.083 Uiso 1.00 1 c R
H(29) H 0.6059 0.0855 0.4390 0.083 Uiso 1.00 1 c R
H(30) H 0.6038 -0.1826 0.1278 0.148 Uiso 1.00 1 c R
H(31) H 0.6108 -0.1806 0.0614 0.148 Uiso 1.00 1 c R
H(32) H 0.5545 -0.0683 0.0581 0.148 Uiso 1.00 1 c R
H(33) H 0.7868 0.3200 0.0029 0.127 Uiso 1.00 1 c R
H(34) H 0.8161 0.0069 -0.0246 0.142 Uiso 1.00 1 c R
H(35) H 0.9171 -0.0987 0.0361 0.130 Uiso 1.00 1 c R
H(36) H 0.9932 0.0983 0.1293 0.099 Uiso 1.00 1 c R
H(37) H 0.9254 0.7724 0.1883 0.090 Uiso 1.00 1 c R

loop_
_atom_site_aniso_label
_atom_site_aniso_U_11
_atom_site_aniso_U_22
_atom_site_aniso_U_33
_atom_site_aniso_U_12
_atom_site_aniso_U_13
_atom_site_aniso_U_23
S(1) 0.0833(13) 0.0827(16) 0.0685(12) 0.0079(12) 0.0338(10) -0.0042(11)
S(2) 0.0581(10) 0.0731(14) 0.0779(12) 0.0001(10) 0.0275(9) -0.0063(11)
O(1) 0.107(4) 0.117(5) 0.094(3) -0.010(3) 0.071(3) -0.031(3)
O(2) 0.077(3) 0.060(3) 0.077(3) 0.002(2) 0.050(2) -0.011(2)
O(3) 0.159(7) 0.187(10) 0.093(5) -0.050(6) -0.013(5) 0.054(6)
O(4) 0.081(3) 0.082(4) 0.113(4) 0.006(3) 0.062(3) -0.009(3)
O(5) 0.080(3) 0.105(5) 0.141(5) -0.033(3) 0.075(3) -0.021(4)
O(6) 0.088(3) 0.081(4) 0.056(3) 0.015(3) 0.016(2) 0.002(2)
O(7) 0.066(3) 0.140(6) 0.121(5) 0.024(3) 0.043(3) 0.026(4)
N(1) 0.053(3) 0.070(4) 0.088(4) 0.018(3) 0.027(3) 0.005(3)
C(1) 0.055(4) 0.084(6) 0.070(4) 0.008(4) 0.034(3) 0.000(4)
C(2) 0.068(4) 0.084(6) 0.090(5) 0.004(4) 0.052(4) -0.007(4)
C(3) 0.071(4) 0.076(5) 0.092(5) 0.013(4) 0.053(4) -0.003(5)
C(4) 0.065(4) 0.086(6) 0.079(5) 0.008(4) 0.041(4) -0.004(4)
C(5) 0.060(4) 0.072(5) 0.073(4) 0.007(3) 0.039(3) 0.013(4)
C(6) 0.078(5) 0.093(6) 0.063(4) 0.022(4) 0.044(4) 0.018(4)
C(7) 0.067(4) 0.070(5) 0.073(4) 0.013(4) 0.040(4) 0.010(4)
C(8) 0.056(3) 0.071(5) 0.058(3) 0.013(3) 0.033(3) 0.008(3)
C(9) 0.049(3) 0.060(4) 0.062(4) 0.007(3) 0.030(3) 0.002(3)
C(10) 0.057(4) 0.066(5) 0.062(4) 0.007(3) 0.034(3) -0.001(3)
C(11) 0.050(3) 0.074(5) 0.062(4) 0.004(3) 0.029(3) -0.006(3)
C(12) 0.052(3) 0.066(5) 0.065(4) 0.011(3) 0.028(3) 0.003(3)
C(13) 0.052(3) 0.057(4) 0.058(3) 0.006(3) 0.030(3) -0.000(3)
C(14) 0.055(3) 0.054(4) 0.059(4) 0.012(3) 0.031(3) 0.004(3)
C(15) 0.057(3) 0.079(5) 0.078(4) 0.024(4) 0.039(3) 0.016(4)
C(16) 0.058(4) 0.074(5) 0.079(4) 0.024(4) 0.038(3) 0.017(4)
C(17) 0.061(4) 0.067(5) 0.055(4) 0.007(3) 0.031(3) -0.004(3)
C(18) 0.084(5) 0.047(4) 0.098(6) -0.000(4) 0.051(5) -0.007(4)
C(19) 0.092(5) 0.060(5) 0.116(6) -0.003(4) 0.066(5) 0.008(5)
C(20) 0.060(4) 0.064(5) 0.074(4) 0.008(3) 0.038(3) 0.002(4)
C(21) 0.057(4) 0.082(6) 0.075(5) 0.005(4) 0.039(4) -0.003(4)
C(22) 0.064(4) 0.076(6) 0.076(5) -0.000(4) 0.033(4) -0.013(4)
C(23) 0.107(7) 0.110(9) 0.065(5) -0.014(7) 0.023(5) 0.013(6)
C(24) 0.126(9) 0.153(11) 0.099(7) -0.045(8) 0.064(7) -0.033(7)
C(25) 0.073(5) 0.137(11) 0.077(6) -0.044(6) 0.020(4) -0.014(6)
C(26) 0.124(9) 0.136(11) 0.072(6) -0.061(9) 0.034(6) -0.018(7)
C(27) 0.140(8) 0.094(8) 0.079(6) -0.032(7) 0.048(6) -0.028(6)
C(28) 0.099(6) 0.064(6) 0.074(5) -0.002(4) 0.039(4) -0.002(4)
C(29) 0.059(4) 0.078(6) 0.054(4) -0.009(4) 0.018(3) -0.006(4)
C(30) 0.053(4) 0.092(6) 0.056(4) -0.022(4) 0.018(3) -0.006(4)
C(31) 0.055(4) 0.089(6) 0.081(5) 0.005(4) 0.030(4) 0.010(5)

loop_
_atom_type_symbol
_atom_type_description
_atom_type_scat_dispersion_real
_atom_type_scat_dispersion_imag
_atom_type_scat_source
C C 0.018 0.009
;
International Tables for Crystallography
(1992, Vol. C, Tables 4.2.6.8 and 6.1.1.4)
;
H H 0.000 0.000
;
International Tables for Crystallography
(1992, Vol. C, Table 6.1.1.4)
;
O O 0.049 0.032
;
International Tables for Crystallography
(1992, Vol. C, Tables 4.2.6.8 and 6.1.1.4)
;
N N 0.031 0.018
;
International Tables for Crystallography
(1992, Vol. C, Tables 4.2.6.8 and 6.1.1.4)
;
S S 0.333 0.557
;
International Tables for Crystallography
(1992, Vol. C, Tables 4.2.6.8 and 6.1.1.4)
;

loop_
_geom_angle_atom_site_label_1
_geom_angle_atom_site_label_2
_geom_angle_atom_site_label_3
_geom_angle
_geom_angle_publ_flag
C(7) S(1) C(23) 101.8(4) yes
O(5) S(2) O(6) 117.7(3) yes
O(5) S(2) N(1) 110.8(3) yes
O(5) S(2) C(29) 110.5(4) yes
O(6) S(2) N(1) 109.6(4) yes
O(6) S(2) C(29) 112.7(3) yes
N(1) S(2) C(29) 92.8(3) yes
C(17) O(2) C(22) 111.0(6) yes
S(2) N(1) C(31) 115.3(6) yes
C(2) C(1) C(10) 113.1(7) yes
C(1) C(2) C(3) 110.1(6) yes
O(4) C(3) C(2) 121.1(6) yes
O(4) C(3) C(4) 120.9(7) yes
C(2) C(3) C(4) 117.9(8) yes
C(3) C(4) C(5) 122.2(7) yes
C(4) C(5) C(6) 120.7(7) yes
C(4) C(5) C(10) 123.9(6) yes
C(6) C(5) C(10) 115.3(7) yes
C(5) C(6) C(7) 112.9(7) yes
S(1) C(7) C(6) 110.2(6) yes
S(1) C(7) C(8) 112.5(6) yes
C(6) C(7) C(8) 110.6(5) yes
C(7) C(8) C(9) 111.0(6) yes
C(7) C(8) C(14) 112.5(5) yes
C(9) C(8) C(14) 111.1(6) yes
C(8) C(9) C(10) 114.1(6) yes
C(8) C(9) C(11) 111.8(6) yes
C(10) C(9) C(11) 111.9(5) yes
C(1) C(10) C(5) 109.6(6) yes
C(1) C(10) C(9) 107.5(6) yes
C(1) C(10) C(19) 110.0(5) yes
C(5) C(10) C(9) 107.5(5) yes
C(5) C(10) C(19) 109.6(7) yes
C(9) C(10) C(19) 112.6(7) yes
C(9) C(11) C(12) 111.9(5) yes
C(11) C(12) C(13) 110.0(6) yes
C(12) C(13) C(14) 108.9(6) yes
C(12) C(13) C(17) 117.3(6) yes
C(12) C(13) C(18) 109.3(5) yes
C(14) C(13) C(17) 98.1(5) yes
C(14) C(13) C(18) 113.5(6) yes
C(17) C(13) C(18) 109.5(6) yes
C(8) C(14) C(13) 114.8(5) yes
C(8) C(14) C(15) 120.0(6) yes
C(13) C(14) C(15) 104.6(6) yes
C(14) C(15) C(16) 104.7(5) yes
C(15) C(16) C(17) 104.2(6) yes
O(2) C(17) C(13) 110.8(5) yes
O(2) C(17) C(16) 110.8(6) yes
O(2) C(17) C(20) 102.9(6) yes
C(13) C(17) C(16) 104.0(6) yes
C(13) C(17) C(20) 117.5(6) yes
C(16) C(17) C(20) 110.9(5) yes
C(17) C(20) C(21) 102.9(7) yes
C(20) C(21) C(22) 103.5(7) yes
O(1) C(22) O(2) 121.0(7) yes
O(1) C(22) C(21) 129.5(9) yes
O(2) C(22) C(21) 109.5(8) yes
S(1) C(23) O(3) 121.8(8) yes
S(1) C(23) C(24) 117.1(8) yes
O(3) C(23) C(24) 120.8(8) yes
C(26) C(25) C(30) 117.8(8) yes
C(25) C(26) C(27) 121.4(9) yes
C(26) C(27) C(28) 121.3(11) yes
C(27) C(28) C(29) 117.2(8) yes
S(2) C(29) C(28) 128.0(5) yes
S(2) C(29) C(30) 110.4(6) yes
C(28) C(29) C(30) 121.6(7) yes
C(25) C(30) C(29) 120.6(9) yes
C(25) C(30) C(31) 127.0(8) yes
C(29) C(30) C(31) 112.5(6) yes
O(7) C(31) N(1) 123.0(9) yes
O(7) C(31) C(30) 128.0(7) yes
N(1) C(31) C(30) 109.0(7) yes
S(2) N(1) H(37) 122.3 no
C(31) N(1) H(37) 122.4 no
C(2) C(1) H(1) 109.0 no
C(2) C(1) H(2) 109.0 no
C(10) C(1) H(1) 109.0 no
C(10) C(1) H(2) 109.0 no
H(1) C(1) H(2) 107.7 no
C(1) C(2) H(3) 109.6 no
C(1) C(2) H(4) 109.6 no
C(3) C(2) H(3) 109.6 no
C(3) C(2) H(4) 109.6 no
H(3) C(2) H(4) 108.1 no
C(3) C(4) H(5) 118.9 no
C(5) C(4) H(5) 118.9 no
C(5) C(6) H(6) 109.0 no
C(5) C(6) H(7) 109.0 no
C(7) C(6) H(6) 109.0 no
C(7) C(6) H(7) 109.0 no
H(6) C(6) H(7) 107.8 no
S(1) C(7) H(8) 107.8 no
C(6) C(7) H(8) 107.8 no
C(8) C(7) H(8) 107.8 no
C(7) C(8) H(9) 107.3 no
C(9) C(8) H(9) 107.3 no
C(14) C(8) H(9) 107.4 no
C(8) C(9) H(10) 106.1 no
C(10) C(9) H(10) 106.1 no
C(11) C(9) H(10) 106.1 no
C(9) C(11) H(11) 109.2 no
C(9) C(11) H(12) 109.2 no
C(12) C(11) H(11) 109.2 no
C(12) C(11) H(12) 109.2 no
H(11) C(11) H(12) 107.9 no
C(11) C(12) H(13) 109.7 no
C(11) C(12) H(14) 109.7 no
C(13) C(12) H(13) 109.7 no
C(13) C(12) H(14) 109.7 no
H(13) C(12) H(14) 108.2 no
C(8) C(14) H(15) 105.4 no
C(13) C(14) H(15) 105.4 no
C(15) C(14) H(15) 105.4 no
C(14) C(15) H(16) 110.8 no
C(14) C(15) H(17) 110.8 no
C(16) C(15) H(16) 110.8 no
C(16) C(15) H(17) 110.8 no
H(16) C(15) H(17) 108.9 no
C(15) C(16) H(18) 110.9 no
C(15) C(16) H(19) 110.9 no
C(17) C(16) H(18) 110.9 no
C(17) C(16) H(19) 110.9 no
H(18) C(16) H(19) 108.9 no
C(13) C(18) H(20) 109.5 no
C(13) C(18) H(21) 109.5 no
C(13) C(18) H(22) 109.5 no
H(20) C(18) H(21) 109.5 no
H(20) C(18) H(22) 109.5 no
H(21) C(18) H(22) 109.5 no
C(10) C(19) H(23) 109.5 no
C(10) C(19) H(24) 109.5 no
C(10) C(19) H(25) 109.5 no
H(23) C(19) H(24) 109.5 no
H(23) C(19) H(25) 109.5 no
H(24) C(19) H(25) 109.5 no
C(17) C(20) H(26) 111.2 no
C(17) C(20) H(27) 111.2 no
C(21) C(20) H(26) 111.2 no
C(21) C(20) H(27) 111.2 no
H(26) C(20) H(27) 109.1 no
C(20) C(21) H(28) 111.1 no
C(20) C(21) H(29) 111.1 no
C(22) C(21) H(28) 111.1 no
C(22) C(21) H(29) 111.1 no
H(28) C(21) H(29) 109.0 no
C(23) C(24) H(30) 109.5 no
C(23) C(24) H(31) 109.5 no
C(23) C(24) H(32) 109.5 no
H(30) C(24) H(31) 109.5 no
H(30) C(24) H(32) 109.5 no
H(31) C(24) H(32) 109.5 no
C(26) C(25) H(33) 121.1 no
C(30) C(25) H(33) 121.1 no
C(25) C(26) H(34) 119.3 no
C(27) C(26) H(34) 119.3 no
C(26) C(27) H(35) 119.3 no
C(28) C(27) H(35) 119.3 no
C(27) C(28) H(36) 121.4 no
C(29) C(28) H(36) 121.4 no

loop_
_geom_bond_atom_site_label_1
_geom_bond_atom_site_label_2
_geom_bond_distance
_geom_bond_publ_flag
S(1) C(7) 1.834(8) yes
S(1) C(23) 1.731(7) yes
S(2) O(5) 1.430(7) yes
S(2) O(6) 1.441(5) yes
S(2) N(1) 1.630(6) yes
S(2) C(29) 1.721(7) yes
O(1) C(22) 1.199(13) yes
O(2) C(17) 1.486(10) yes
O(2) C(22) 1.375(12) yes
O(3) C(23) 1.220(15) yes
O(4) C(3) 1.249(12) yes
O(7) C(31) 1.222(11) yes
N(1) C(31) 1.380(8) yes
C(1) C(2) 1.532(14) yes
C(1) C(10) 1.558(9) yes
C(2) C(3) 1.479(11) yes
C(3) C(4) 1.452(9) yes
C(4) C(5) 1.342(13) yes
C(5) C(6) 1.510(9) yes
C(5) C(10) 1.521(11) yes
C(6) C(7) 1.517(14) yes
C(7) C(8) 1.530(11) yes
C(8) C(9) 1.533(8) yes
C(8) C(14) 1.521(12) yes
C(9) C(10) 1.558(12) yes
C(9) C(11) 1.549(10) yes
C(10) C(19) 1.540(11) yes
C(11) C(12) 1.543(12) yes
C(12) C(13) 1.540(8) yes
C(13) C(14) 1.529(10) yes
C(13) C(17) 1.542(11) yes
C(13) C(18) 1.542(10) yes
C(14) C(15) 1.523(8) yes
C(15) C(16) 1.557(13) yes
C(16) C(17) 1.540(8) yes
C(17) C(20) 1.537(11) yes
C(20) C(21) 1.539(14) yes
C(21) C(22) 1.494(12) yes
C(23) C(24) 1.461(17) yes
C(25) C(26) 1.398(19) yes
C(25) C(30) 1.395(11) yes
C(26) C(27) 1.376(16) yes
C(27) C(28) 1.386(11) yes
C(28) C(29) 1.409(13) yes
C(29) C(30) 1.377(10) yes
C(30) C(31) 1.451(14) yes
N(1) H(37) 0.860 no
C(1) H(1) 0.970 no
C(1) H(2) 0.970 no
C(2) H(3) 0.970 no
C(2) H(4) 0.970 no
C(4) H(5) 0.930 no
C(6) H(6) 0.970 no
C(6) H(7) 0.970 no
C(7) H(8) 0.980 no
C(8) H(9) 0.980 no
C(9) H(10) 0.980 no
C(11) H(11) 0.970 no
C(11) H(12) 0.970 no
C(12) H(13) 0.970 no
C(12) H(14) 0.970 no
C(14) H(15) 0.980 no
C(15) H(16) 0.970 no
C(15) H(17) 0.970 no
C(16) H(18) 0.970 no
C(16) H(19) 0.970 no
C(18) H(20) 0.960 no
C(18) H(21) 0.960 no
C(18) H(22) 0.960 no
C(19) H(23) 0.960 no
C(19) H(24) 0.960 no
C(19) H(25) 0.960 no
C(20) H(26) 0.970 no
C(20) H(27) 0.970 no
C(21) H(28) 0.970 no
C(21) H(29) 0.970 no
C(24) H(30) 0.960 no
C(24) H(31) 0.960 no
C(24) H(32) 0.960 no
C(25) H(33) 0.930 no
C(26) H(34) 0.930 no
C(27) H(35) 0.930 no
C(28) H(36) 0.930 no

loop_
_geom_torsion_atom_site_label_1
_geom_torsion_atom_site_label_2
_geom_torsion_atom_site_label_3
_geom_torsion_atom_site_label_4
_geom_torsion
C(7) S(1) C(23) O(3) -2.2(13)
C(7) S(1) C(23) C(24) -175.3(10)
C(23) S(1) C(7) C(6) -102.4(6)
C(23) S(1) C(7) C(8) 133.6(6)
O(5) S(2) N(1) C(31) 114.0(7)
O(5) S(2) C(29) C(28) 67.0(10)
O(5) S(2) C(29) C(30) -113.2(7)
O(6) S(2) N(1) C(31) -114.5(7)
O(6) S(2) C(29) C(28) -66.9(10)
O(6) S(2) C(29) C(30) 112.9(7)
N(1) S(2) C(29) C(28) -179.5(9)
N(1) S(2) C(29) C(30) 0.3(7)
C(29) S(2) N(1) C(31) 0.8(7)
C(17) O(2) C(22) O(1) -179.3(6)
C(17) O(2) C(22) C(21) 0.7(6)
C(22) O(2) C(17) C(13) -146.6(5)
C(22) O(2) C(17) C(16) 98.5(6)
C(22) O(2) C(17) C(20) -20.1(6)
S(2) N(1) C(31) O(7) 177.2(8)
S(2) N(1) C(31) C(30) -1.6(10)
C(2) C(1) C(10) C(5) 43.6(9)
C(2) C(1) C(10) C(9) 160.1(6)
C(2) C(1) C(10) C(19) -77.0(9)
C(10) C(1) C(2) C(3) -56.0(9)
C(1) C(2) C(3) O(4) -145.3(9)
C(1) C(2) C(3) C(4) 38.1(11)
O(4) C(3) C(4) C(5) 174.4(9)
C(2) C(3) C(4) C(5) -9.1(14)
C(3) C(4) C(5) C(6) 174.1(8)
C(3) C(4) C(5) C(10) -3.6(14)
C(4) C(5) C(6) C(7) 127.9(9)
C(4) C(5) C(10) C(1) -14.1(12)
C(4) C(5) C(10) C(9) -130.6(9)
C(4) C(5) C(10) C(19) 106.7(9)
C(6) C(5) C(10) C(1) 168.1(7)
C(6) C(5) C(10) C(9) 51.6(9)
C(6) C(5) C(10) C(19) -71.1(9)
C(10) C(5) C(6) C(7) -54.2(9)
C(5) C(6) C(7) S(1) -72.0(7)
C(5) C(6) C(7) C(8) 53.1(9)
S(1) C(7) C(8) C(9) 69.8(7)
S(1) C(7) C(8) C(14) -55.3(7)
C(6) C(7) C(8) C(9) -53.9(9)
C(6) C(7) C(8) C(14) -179.0(6)
C(7) C(8) C(9) C(10) 55.9(8)
C(7) C(8) C(9) C(11) -175.9(6)
C(7) C(8) C(14) C(13) 178.2(6)
C(7) C(8) C(14) C(15) -55.9(9)
C(9) C(8) C(14) C(13) 53.1(8)
C(9) C(8) C(14) C(15) 179.0(6)
C(14) C(8) C(9) C(10) -178.2(6)
C(14) C(8) C(9) C(11) -50.0(8)
C(8) C(9) C(10) C(1) -170.7(6)
C(8) C(9) C(10) C(5) -52.8(8)
C(8) C(9) C(10) C(19) 68.0(7)
C(8) C(9) C(11) C(12) 53.7(8)
C(10) C(9) C(11) C(12) -176.9(6)
C(11) C(9) C(10) C(1) 61.1(7)
C(11) C(9) C(10) C(5) 179.1(6)
C(11) C(9) C(10) C(19) -60.2(7)
C(9) C(11) C(12) C(13) -57.6(8)
C(11) C(12) C(13) C(14) 57.5(7)
C(11) C(12) C(13) C(17) 167.6(6)
C(11) C(12) C(13) C(18) -67.0(8)
C(12) C(13) C(14) C(8) -56.8(8)
C(12) C(13) C(14) C(15) 169.6(6)
C(12) C(13) C(17) O(2) 78.3(7)
C(12) C(13) C(17) C(16) -162.6(6)
C(12) C(13) C(17) C(20) -39.6(9)
C(14) C(13) C(17) O(2) -165.5(5)
C(14) C(13) C(17) C(16) -46.4(6)
C(14) C(13) C(17) C(20) 76.6(6)
C(17) C(13) C(14) C(8) -179.5(6)
C(17) C(13) C(14) C(15) 47.0(7)
C(18) C(13) C(14) C(8) 65.1(8)
C(18) C(13) C(14) C(15) -68.4(8)
C(18) C(13) C(17) O(2) -47.0(7)
C(18) C(13) C(17) C(16) 72.1(7)
C(18) C(13) C(17) C(20) -164.9(6)
C(8) C(14) C(15) C(16) -160.6(6)
C(13) C(14) C(15) C(16) -30.1(7)
C(14) C(15) C(16) C(17) 0.4(7)
C(15) C(16) C(17) O(2) 148.1(6)
C(15) C(16) C(17) C(13) 29.0(7)
C(15) C(16) C(17) C(20) -98.3(8)
O(2) C(17) C(20) C(21) 30.4(5)
C(13) C(17) C(20) C(21) 152.4(5)
C(16) C(17) C(20) C(21) -88.1(7)
C(17) C(20) C(21) C(22) -30.2(6)
C(20) C(21) C(22) O(1) -160.9(7)
C(20) C(21) C(22) O(2) 19.1(6)
C(26) C(25) C(30) C(29) 1.8(17)
C(26) C(25) C(30) C(31) -178.3(11)
C(30) C(25) C(26) C(27) -1(2)
C(25) C(26) C(27) C(28) 0.7(19)
C(26) C(27) C(28) C(29) -0.4(14)
C(27) C(28) C(29) S(2) -179.4(8)
C(27) C(28) C(29) C(30) 0.8(15)
S(2) C(29) C(30) C(25) 178.7(8)
S(2) C(29) C(30) C(31) -1.2(11)
C(28) C(29) C(30) C(25) -1.5(15)
C(28) C(29) C(30) C(31) 178.6(9)
C(25) C(30) C(31) O(7) 3.2(18)
C(25) C(30) C(31) N(1) -178.1(10)
C(29) C(30) C(31) O(7) -176.9(10)
C(29) C(30) C(31) N(1) 1.8(12)
